data_7103328
loop_
_publ_author_name
'Forgan, Ross S'
'Davidson, James E'
'Galbraith, Stuart G'
'Henderson, David K'
'Parsons, Simon'
'Tasker, Peter A'
'White, Fraser J'

_publ_section_title
;
 Transport of metal salts by zwitterionic ligands; simple but highly
 efficient salicylaldoxime extractants.
;
_journal_issue 34
_journal_name_full 'Chemical communications (Cambridge, England)'
_journal_page_first 4049
_journal_page_last 4051
_journal_paper_doi 10.1039/b808696f
_journal_year 2008
_chemical_compound_source 'Ross Forgan'
_chemical_formula_moiety 'C34 H52 Cu N6 O10'
_chemical_formula_sum 'C34 H52 Cu N6 O10'
_chemical_formula_weight 768.36
_chemical_name_systematic
;
?
;
_space_group_IT_number 14
_symmetry_cell_setting monoclinic
_symmetry_space_group_name_Hall '-P 2yn'
_symmetry_space_group_name_H-M 'P 1 21/n 1'
_atom_sites_solution_hydrogens geom
_atom_sites_solution_primary direct
_atom_sites_solution_secondary difmap
_audit_creation_method SHELXL-97
_cell_angle_alpha 90.00
_cell_angle_beta 112.682(3)
_cell_angle_gamma 90.00
_cell_formula_units_Z 2
_cell_length_a 11.8940(6)
_cell_length_b 11.1620(6)
_cell_length_c 14.8410(7)
_cell_measurement_reflns_used 7043
_cell_measurement_temperature 150(2)
_cell_measurement_theta_max 30.47
_cell_measurement_theta_min 2.35
_cell_volume 1817.92(16)
_computing_cell_refinement 'Bruker SAINT'
_computing_data_collection 'Bruker SMART'
_computing_data_reduction 'Bruker SAINT'
_computing_molecular_graphics Shelxp
_computing_publication_material 'Platon, encifer'
_computing_structure_refinement 'SHELXL-97 (Sheldrick, 1997)'
_computing_structure_solution 'Shelxs Sheldrick'
_diffrn_ambient_temperature 150(2)
_diffrn_measured_fraction_theta_full 1.000
_diffrn_measured_fraction_theta_max 0.935
_diffrn_measurement_device_type 'Bruker Smart Apex CCD'
_diffrn_measurement_method 'Phi and Omega scans'
_diffrn_radiation_monochromator graphite
_diffrn_radiation_source 'fine-focus sealed tube'
_diffrn_radiation_type MoK\a
_diffrn_radiation_wavelength 0.71073
_diffrn_reflns_av_R_equivalents 0.0363
_diffrn_reflns_av_sigmaI/netI 0.0263
_diffrn_reflns_limit_h_max 15
_diffrn_reflns_limit_h_min -16
_diffrn_reflns_limit_k_max 15
_diffrn_reflns_limit_k_min -15
_diffrn_reflns_limit_l_max 21
_diffrn_reflns_limit_l_min -20
_diffrn_reflns_number 28245
_diffrn_reflns_theta_full 27.51
_diffrn_reflns_theta_max 30.50
_diffrn_reflns_theta_min 1.88
_exptl_absorpt_coefficient_mu 0.665
_exptl_absorpt_correction_T_max 0.8500
_exptl_absorpt_correction_T_min 0.6668
_exptl_absorpt_correction_type multi-scan
_exptl_absorpt_process_details 'SADABS 2004/1'
_exptl_crystal_colour green
_exptl_crystal_density_diffrn 1.404
_exptl_crystal_density_method 'not measured'
_exptl_crystal_description block
_exptl_crystal_F_000 814
_exptl_crystal_recrystallization_method 'MeOH/Et2O diffusion'
_exptl_crystal_size_max 0.71
_exptl_crystal_size_mid 0.37
_exptl_crystal_size_min 0.24
_refine_diff_density_max 0.917
_refine_diff_density_min -0.413
_refine_diff_density_rms 0.094
_refine_ls_extinction_method none
_refine_ls_goodness_of_fit_ref 1.054
_refine_ls_hydrogen_treatment mixed
_refine_ls_matrix_type full
_refine_ls_number_parameters 237
_refine_ls_number_reflns 5192
_refine_ls_number_restraints 2
_refine_ls_restrained_S_all 1.054
_refine_ls_R_factor_all 0.0487
_refine_ls_R_factor_gt 0.0409
_refine_ls_shift/su_max 0.000
_refine_ls_shift/su_mean 0.000
_refine_ls_structure_factor_coef Fsqd
_refine_ls_weighting_details 'calc w=1/[\s^2^(Fo^2^)+(0.0694P)^2^+0.6647P] where P=(Fo^2^+2Fc^2^)/3'
_refine_ls_weighting_scheme calc
_refine_ls_wR_factor_gt 0.1125
_refine_ls_wR_factor_ref 0.1174
_reflns_number_gt 4429
_reflns_number_total 5192
_reflns_threshold_expression >2sigma(I)
_cod_data_source_file b808696f.txt
_cod_data_source_block rf0005
_cod_original_sg_symbol_H-M 'P 21/n'
_cod_database_code 7103328

loop_
_symmetry_equiv_pos_as_xyz
'x, y, z'
'-x+1/2, y+1/2, -z+1/2'
'-x, -y, -z'
'x-1/2, -y-1/2, z-1/2'

loop_
_atom_site_label
_atom_site_type_symbol
_atom_site_fract_x
_atom_site_fract_y
_atom_site_fract_z
_atom_site_U_iso_or_equiv
_atom_site_adp_type
_atom_site_occupancy
_atom_site_symmetry_multiplicity
_atom_site_calc_flag
_atom_site_refinement_flags
_atom_site_disorder_assembly
_atom_site_disorder_group
Cu1 Cu 0.0000 0.5000 0.0000 0.02162(9) Uani 1 2 d S . .
O1 O 0.07220(9) 0.62547(10) 0.09198(8) 0.0243(2) Uani 1 1 d . . .
C1 C 0.01859(13) 0.70043(13) 0.13144(10) 0.0207(3) Uani 1 1 d . . .
C2 C -0.10763(13) 0.69821(13) 0.11221(10) 0.0219(3) Uani 1 1 d . . .
C3 C -0.15654(13) 0.77697(13) 0.16201(11) 0.0240(3) Uani 1 1 d . . .
H3 H -0.2414 0.7734 0.1481 0.029 Uiso 1 1 calc R . .
C4 C -0.08640(13) 0.85894(13) 0.23004(11) 0.0242(3) Uani 1 1 d . . .
C5 C 0.03771(13) 0.86347(13) 0.24535(10) 0.0244(3) Uani 1 1 d . . .
H5 H 0.0884 0.9196 0.2912 0.029 Uiso 1 1 calc R . .
C6 C 0.08963(12) 0.78979(13) 0.19669(10) 0.0214(3) Uani 1 1 d . . .
C21 C -0.19277(13) 0.61931(13) 0.04161(10) 0.0232(3) Uani 1 1 d . . .
H21 H -0.2766 0.6263 0.0309 0.028 Uiso 1 1 calc R . .
N22 N -0.16244(11) 0.54053(12) -0.00754(9) 0.0227(2) Uani 1 1 d . . .
O2 O -0.26099(10) 0.47714(11) -0.07356(9) 0.0299(3) Uani 1 1 d D . .
H2 H -0.2238(7) 0.4244(10) -0.0865(3) 0.045 Uiso 1 1 d RD . .
C41 C -0.13672(14) 0.93751(15) 0.29013(12) 0.0285(3) Uani 1 1 d . . .
C42 C -0.0916(2) 1.06694(17) 0.29316(18) 0.0461(5) Uani 1 1 d . . .
H42A H -0.0025 1.0686 0.3249 0.069 Uiso 1 1 calc R . .
H42B H -0.1265 1.1170 0.3301 0.069 Uiso 1 1 calc R . .
H42C H -0.1169 1.0978 0.2264 0.069 Uiso 1 1 calc R . .
C43 C -0.09068(17) 0.8868(2) 0.39468(13) 0.0414(4) Uani 1 1 d . . .
H43A H -0.1199 0.8044 0.3929 0.062 Uiso 1 1 calc R . .
H43B H -0.1214 0.9363 0.4348 0.062 Uiso 1 1 calc R . .
H43C H -0.0014 0.8874 0.4229 0.062 Uiso 1 1 calc R . .
C44 C -0.27637(15) 0.93840(19) 0.24823(14) 0.0402(4) Uani 1 1 d . . .
H44A H -0.3069 0.9654 0.1802 0.060 Uiso 1 1 calc R . .
H44B H -0.3050 0.9930 0.2865 0.060 Uiso 1 1 calc R . .
H44C H -0.3065 0.8574 0.2512 0.060 Uiso 1 1 calc R . .
C61 C 0.22198(12) 0.80238(13) 0.21300(10) 0.0220(3) Uani 1 1 d . . .
H61A H 0.2564 0.7219 0.2117 0.026 Uiso 1 1 calc R . .
H61B H 0.2667 0.8372 0.2785 0.026 Uiso 1 1 calc R . .
N62 N 0.24122(11) 0.88089(11) 0.13677(9) 0.0224(2) Uani 1 1 d D . .
H62 H 0.1915(8) 0.8626(3) 0.0795(10) 0.027 Uiso 1 1 d RD . .
C63 C 0.36525(14) 0.86014(16) 0.13528(12) 0.0302(3) Uani 1 1 d . . .
H63A H 0.3731 0.7750 0.1199 0.036 Uiso 1 1 calc R . .
H63B H 0.4282 0.8774 0.2007 0.036 Uiso 1 1 calc R . .
C64 C 0.38634(16) 0.93931(17) 0.05987(13) 0.0347(4) Uani 1 1 d . . .
H64A H 0.3286 0.9164 -0.0063 0.042 Uiso 1 1 calc R . .
H64B H 0.4701 0.9265 0.0629 0.042 Uiso 1 1 calc R . .
C65 C 0.36903(18) 1.07131(18) 0.07746(15) 0.0405(4) Uani 1 1 d . . .
H65A H 0.4322 1.0969 0.1405 0.049 Uiso 1 1 calc R . .
H65B H 0.3778 1.1204 0.0250 0.049 Uiso 1 1 calc R . .
C66 C 0.24334(18) 1.09024(17) 0.07899(15) 0.0399(4) Uani 1 1 d . . .
H66A H 0.1806 1.0720 0.0137 0.048 Uiso 1 1 calc R . .
H66B H 0.2341 1.1752 0.0939 0.048 Uiso 1 1 calc R . .
C67 C 0.22366(18) 1.01057(14) 0.15491(14) 0.0326(4) Uani 1 1 d . . .
H67A H 0.2819 1.0334 0.2209 0.039 Uiso 1 1 calc R . .
H67B H 0.1401 1.0227 0.1526 0.039 Uiso 1 1 calc R . .
N1S N -0.06480(13) 0.24607(15) 0.07897(10) 0.0354(3) Uani 1 1 d . . .
O2S O -0.17292(13) 0.26797(14) 0.05745(12) 0.0495(4) Uani 1 1 d . . .
O3S O 0.01408(16) 0.3192(2) 0.12689(11) 0.0743(6) Uani 1 1 d . . .
O4S O -0.04092(15) 0.14945(16) 0.04425(11) 0.0547(4) Uani 1 1 d . . .

loop_
_atom_site_aniso_label
_atom_site_aniso_U_11
_atom_site_aniso_U_22
_atom_site_aniso_U_33
_atom_site_aniso_U_23
_atom_site_aniso_U_13
_atom_site_aniso_U_12
Cu1 0.01765(14) 0.02413(14) 0.02305(14) -0.00519(8) 0.00782(10) -0.00224(8)
O1 0.0194(5) 0.0269(5) 0.0278(5) -0.0077(4) 0.0104(4) -0.0022(4)
C1 0.0207(6) 0.0220(6) 0.0211(6) -0.0017(5) 0.0100(5) -0.0022(5)
C2 0.0208(6) 0.0231(6) 0.0237(6) -0.0010(5) 0.0107(5) -0.0023(5)
C3 0.0207(6) 0.0266(7) 0.0278(7) -0.0013(5) 0.0127(5) -0.0016(5)
C4 0.0241(7) 0.0257(7) 0.0264(7) -0.0020(5) 0.0137(5) -0.0009(5)
C5 0.0239(7) 0.0257(7) 0.0249(7) -0.0043(5) 0.0110(5) -0.0040(5)
C6 0.0183(6) 0.0245(6) 0.0226(6) -0.0018(5) 0.0091(5) -0.0028(5)
C21 0.0180(6) 0.0264(7) 0.0260(7) -0.0003(5) 0.0093(5) -0.0023(5)
N22 0.0172(5) 0.0240(6) 0.0243(6) -0.0028(5) 0.0050(4) -0.0037(5)
O2 0.0193(5) 0.0287(5) 0.0344(6) -0.0092(4) 0.0023(4) -0.0023(4)
C41 0.0251(7) 0.0317(8) 0.0320(8) -0.0080(6) 0.0148(6) -0.0012(6)
C42 0.0490(11) 0.0310(9) 0.0707(14) -0.0131(9) 0.0370(10) -0.0025(8)
C43 0.0394(9) 0.0582(12) 0.0315(8) -0.0066(8) 0.0190(7) 0.0062(8)
C44 0.0273(8) 0.0534(11) 0.0420(9) -0.0147(8) 0.0159(7) 0.0040(8)
C61 0.0196(6) 0.0253(7) 0.0216(6) -0.0012(5) 0.0086(5) -0.0031(5)
N62 0.0193(5) 0.0266(6) 0.0222(6) -0.0012(4) 0.0090(4) -0.0019(5)
C63 0.0212(7) 0.0388(8) 0.0347(8) 0.0030(6) 0.0155(6) 0.0015(6)
C64 0.0291(8) 0.0464(10) 0.0353(8) 0.0036(7) 0.0198(7) -0.0014(7)
C65 0.0416(10) 0.0417(10) 0.0443(10) 0.0049(8) 0.0234(8) -0.0103(8)
C66 0.0458(10) 0.0323(9) 0.0493(11) 0.0084(7) 0.0269(9) -0.0001(8)
C67 0.0386(9) 0.0263(8) 0.0415(9) 0.0021(6) 0.0249(8) 0.0015(6)
N1S 0.0309(7) 0.0493(9) 0.0259(7) 0.0009(6) 0.0109(5) 0.0000(6)
O2S 0.0322(7) 0.0517(8) 0.0662(9) 0.0070(7) 0.0208(6) -0.0006(6)
O3S 0.0542(10) 0.1208(18) 0.0355(8) -0.0178(9) 0.0037(7) -0.0391(11)
O4S 0.0566(9) 0.0587(9) 0.0515(9) 0.0068(7) 0.0237(7) 0.0195(8)

loop_
_atom_type_symbol
_atom_type_description
_atom_type_scat_dispersion_real
_atom_type_scat_dispersion_imag
_atom_type_scat_source
C C 0.0033 0.0016 'International Tables Vol C Tables 4.2.6.8 and 6.1.1.4'
H H 0.0000 0.0000 'International Tables Vol C Tables 4.2.6.8 and 6.1.1.4'
N N 0.0061 0.0033 'International Tables Vol C Tables 4.2.6.8 and 6.1.1.4'
O O 0.0106 0.0060 'International Tables Vol C Tables 4.2.6.8 and 6.1.1.4'
Cu Cu 0.3201 1.2651 'International Tables Vol C Tables 4.2.6.8 and 6.1.1.4'

loop_
_geom_angle_atom_site_label_1
_geom_angle_atom_site_label_2
_geom_angle_atom_site_label_3
_geom_angle
_geom_angle_site_symmetry_1
_geom_angle_site_symmetry_3
_geom_angle_publ_flag
O1 Cu1 O1 180.00(6) 3_565 . ?
O1 Cu1 N22 91.91(5) 3_565 3_565 ?
O1 Cu1 N22 88.09(5) . 3_565 ?
O1 Cu1 N22 88.09(5) 3_565 . ?
O1 Cu1 N22 91.91(5) . . ?
N22 Cu1 N22 180.00(7) 3_565 . ?
C1 O1 Cu1 128.38(9) . . ?
O1 C1 C2 123.79(13) . . ?
O1 C1 C6 119.10(12) . . ?
C2 C1 C6 117.10(12) . . ?
C3 C2 C1 120.19(13) . . ?
C3 C2 C21 116.44(13) . . ?
C1 C2 C21 123.35(13) . . ?
C4 C3 C2 122.80(13) . . ?
C4 C3 H3 118.6 . . ?
C2 C3 H3 118.6 . . ?
C3 C4 C5 116.32(13) . . ?
C3 C4 C41 123.06(13) . . ?
C5 C4 C41 120.56(13) . . ?
C6 C5 C4 123.05(13) . . ?
C6 C5 H5 118.5 . . ?
C4 C5 H5 118.5 . . ?
C5 C6 C1 120.29(13) . . ?
C5 C6 C61 120.62(12) . . ?
C1 C6 C61 119.08(12) . . ?
N22 C21 C2 124.07(13) . . ?
N22 C21 H21 118.0 . . ?
C2 C21 H21 118.0 . . ?
C21 N22 O2 113.79(12) . . ?
C21 N22 Cu1 128.24(10) . . ?
O2 N22 Cu1 117.97(9) . . ?
N22 O2 H2 98.6 . . ?
C4 C41 C44 111.96(13) . . ?
C4 C41 C42 110.23(13) . . ?
C44 C41 C42 108.53(16) . . ?
C4 C41 C43 108.05(14) . . ?
C44 C41 C43 108.65(14) . . ?
C42 C41 C43 109.38(15) . . ?
C41 C42 H42A 109.5 . . ?
C41 C42 H42B 109.5 . . ?
H42A C42 H42B 109.5 . . ?
C41 C42 H42C 109.5 . . ?
H42A C42 H42C 109.5 . . ?
H42B C42 H42C 109.5 . . ?
C41 C43 H43A 109.5 . . ?
C41 C43 H43B 109.5 . . ?
H43A C43 H43B 109.5 . . ?
C41 C43 H43C 109.5 . . ?
H43A C43 H43C 109.5 . . ?
H43B C43 H43C 109.5 . . ?
C41 C44 H44A 109.5 . . ?
C41 C44 H44B 109.5 . . ?
H44A C44 H44B 109.5 . . ?
C41 C44 H44C 109.5 . . ?
H44A C44 H44C 109.5 . . ?
H44B C44 H44C 109.5 . . ?
C6 C61 N62 112.56(11) . . ?
C6 C61 H61A 109.1 . . ?
N62 C61 H61A 109.1 . . ?
C6 C61 H61B 109.1 . . ?
N62 C61 H61B 109.1 . . ?
H61A C61 H61B 107.8 . . ?
C67 N62 C63 110.90(13) . . ?
C67 N62 C61 110.60(11) . . ?
C63 N62 C61 110.70(11) . . ?
C67 N62 H62 108.6 . . ?
C63 N62 H62 104.8 . . ?
C61 N62 H62 111.0 . . ?
N62 C63 C64 111.28(13) . . ?
N62 C63 H63A 109.4 . . ?
C64 C63 H63A 109.4 . . ?
N62 C63 H63B 109.4 . . ?
C64 C63 H63B 109.4 . . ?
H63A C63 H63B 108.0 . . ?
C63 C64 C65 111.36(14) . . ?
C63 C64 H64A 109.4 . . ?
C65 C64 H64A 109.4 . . ?
C63 C64 H64B 109.4 . . ?
C65 C64 H64B 109.4 . . ?
H64A C64 H64B 108.0 . . ?
C66 C65 C64 109.62(15) . . ?
C66 C65 H65A 109.7 . . ?
C64 C65 H65A 109.7 . . ?
C66 C65 H65B 109.7 . . ?
C64 C65 H65B 109.7 . . ?
H65A C65 H65B 108.2 . . ?
C65 C66 C67 111.28(16) . . ?
C65 C66 H66A 109.4 . . ?
C67 C66 H66A 109.4 . . ?
C65 C66 H66B 109.4 . . ?
C67 C66 H66B 109.4 . . ?
H66A C66 H66B 108.0 . . ?
N62 C67 C66 111.01(14) . . ?
N62 C67 H67A 109.4 . . ?
C66 C67 H67A 109.4 . . ?
N62 C67 H67B 109.4 . . ?
C66 C67 H67B 109.4 . . ?
H67A C67 H67B 108.0 . . ?
O2S N1S O3S 120.29(19) . . ?
O2S N1S O4S 116.05(16) . . ?
O3S N1S O4S 123.51(18) . . ?

loop_
_geom_bond_atom_site_label_1
_geom_bond_atom_site_label_2
_geom_bond_distance
_geom_bond_site_symmetry_2
_geom_bond_publ_flag
Cu1 O1 1.9126(10) 3_565 ?
Cu1 O1 1.9126(10) . ?
Cu1 N22 1.9451(12) 3_565 ?
Cu1 N22 1.9451(12) . ?
O1 C1 1.3182(17) . ?
C1 C2 1.4161(19) . ?
C1 C6 1.4198(19) . ?
C2 C3 1.4103(19) . ?
C2 C21 1.4424(19) . ?
C3 C4 1.379(2) . ?
C3 H3 0.9500 . ?
C4 C5 1.405(2) . ?
C4 C41 1.528(2) . ?
C5 C6 1.3868(19) . ?
C5 H5 0.9500 . ?
C6 C61 1.5042(19) . ?
C21 N22 1.2800(19) . ?
C21 H21 0.9500 . ?
N22 O2 1.3960(15) . ?
O2 H2 0.8027 . ?
C41 C44 1.533(2) . ?
C41 C42 1.536(3) . ?
C41 C43 1.540(2) . ?
C42 H42A 0.9800 . ?
C42 H42B 0.9800 . ?
C42 H42C 0.9800 . ?
C43 H43A 0.9800 . ?
C43 H43B 0.9800 . ?
C43 H43C 0.9800 . ?
C44 H44A 0.9800 . ?
C44 H44B 0.9800 . ?
C44 H44C 0.9800 . ?
C61 N62 1.5165(18) . ?
C61 H61A 0.9900 . ?
C61 H61B 0.9900 . ?
N62 C67 1.501(2) . ?
N62 C63 1.5018(18) . ?
N62 H62 0.8523 . ?
C63 C64 1.521(2) . ?
C63 H63A 0.9900 . ?
C63 H63B 0.9900 . ?
C64 C65 1.524(3) . ?
C64 H64A 0.9900 . ?
C64 H64B 0.9900 . ?
C65 C66 1.519(3) . ?
C65 H65A 0.9900 . ?
C65 H65B 0.9900 . ?
C66 C67 1.523(2) . ?
C66 H66A 0.9900 . ?
C66 H66B 0.9900 . ?
C67 H67A 0.9900 . ?
C67 H67B 0.9900 . ?
N1S O2S 1.224(2) . ?
N1S O3S 1.240(2) . ?
N1S O4S 1.274(2) . ?
